data_7030765
loop_
_publ_author_name
'Panja, Anangamohan'

_publ_section_title
;
 Exclusive selectivity of multidentate ligands independent on the
 oxidation state of cobalt: influence of steric hindrance on dioxygen
 binding and phenoxazinone synthase activity.
;
_journal_issue 21
_journal_name_full 'Dalton transactions (Cambridge, England : 2003)'
_journal_page_first 7760
_journal_page_last 7770
_journal_paper_doi 10.1039/c3dt53546k
_journal_volume 43
_journal_year 2014
_chemical_formula_sum 'C21 H30 Cl2 Co N6 O9'
_chemical_formula_weight 640.34
_chemical_name_systematic
;
 ?
;
_space_group_IT_number 4
_symmetry_cell_setting monoclinic
_symmetry_space_group_name_Hall 'P 2yb'
_symmetry_space_group_name_H-M 'P 1 21 1'
_atom_sites_solution_hydrogens geom
_atom_sites_solution_primary direct
_atom_sites_solution_secondary difmap
_audit_creation_method SHELXL-97
_cell_angle_alpha 90.00
_cell_angle_beta 93.935(2)
_cell_angle_gamma 90.00
_cell_formula_units_Z 2
_cell_length_a 9.324(4)
_cell_length_b 7.978(2)
_cell_length_c 18.741(8)
_cell_measurement_reflns_used 17532
_cell_measurement_temperature 150(2)
_cell_measurement_theta_max 30.03
_cell_measurement_theta_min 1.0
_cell_volume 1390.8(9)
_computing_cell_refinement 'BRUKER APEX-II'
_computing_data_collection 'BRUKER APEX-II'
_computing_data_reduction 'BRUKER APEX-II'
_computing_molecular_graphics 'ORTEP-3 (Farrugia, 1997) and Mercury (CCDC)'
_computing_publication_material 'shelxl-97 (Sheldrick, 1997)'
_computing_structure_refinement 'SHELXL-97 (Sheldrick, 1997)'
_computing_structure_solution 'Shelxs-97 (Sheldrick, 1990)'
_diffrn_ambient_temperature 150(2)
_diffrn_detector_area_resol_mean 9
_diffrn_measured_fraction_theta_full 0.954
_diffrn_measured_fraction_theta_max 0.954
_diffrn_measurement_device_type 'CCD AREA DETECTOR'
_diffrn_measurement_method CCD
_diffrn_radiation_monochromator 'horizonally mounted graphite crystal'
_diffrn_radiation_source 'fine-focus sealed tube'
_diffrn_radiation_type MoK\a
_diffrn_radiation_wavelength 0.71073
_diffrn_reflns_av_R_equivalents 0.0545
_diffrn_reflns_av_sigmaI/netI 0.0680
_diffrn_reflns_limit_h_max 11
_diffrn_reflns_limit_h_min -13
_diffrn_reflns_limit_k_max 11
_diffrn_reflns_limit_k_min -10
_diffrn_reflns_limit_l_max 20
_diffrn_reflns_limit_l_min -26
_diffrn_reflns_number 8951
_diffrn_reflns_theta_full 29.95
_diffrn_reflns_theta_max 29.95
_diffrn_reflns_theta_min 2.98
_exptl_absorpt_coefficient_mu 0.868
_exptl_absorpt_correction_T_max 0.9030
_exptl_absorpt_correction_T_min 0.8122
_exptl_absorpt_correction_type multi-scan
_exptl_absorpt_process_details SADABS
_exptl_crystal_colour dark-red
_exptl_crystal_density_diffrn 1.529
_exptl_crystal_density_method 'not measured'
_exptl_crystal_F_000 662
_exptl_crystal_size_max 0.25
_exptl_crystal_size_mid 0.20
_exptl_crystal_size_min 0.12
_refine_diff_density_max 1.709
_refine_diff_density_min -0.681
_refine_diff_density_rms 0.160
_refine_ls_abs_structure_details 'Flack H D (1983), Acta Cryst. A39, 876-881'
_refine_ls_abs_structure_Flack 0.31(3)
_refine_ls_extinction_coef 0.181(18)
_refine_ls_extinction_expression Fc^*^=kFc[1+0.001xFc^2^\l^3^/sin(2\q)]^-1/4^
_refine_ls_extinction_method SHELXL
_refine_ls_goodness_of_fit_ref 1.135
_refine_ls_hydrogen_treatment noref
_refine_ls_matrix_type full
_refine_ls_number_parameters 340
_refine_ls_number_reflns 6274
_refine_ls_number_restraints 1
_refine_ls_restrained_S_all 1.135
_refine_ls_R_factor_all 0.1170
_refine_ls_R_factor_gt 0.1080
_refine_ls_shift/su_max 0.007
_refine_ls_shift/su_mean 0.000
_refine_ls_structure_factor_coef Fsqd
_refine_ls_weighting_details 'calc w=1/[\s^2^(Fo^2^)+(0.2000P)^2^+0.0000P] where P=(Fo^2^+2Fc^2^)/3'
_refine_ls_weighting_scheme calc
_refine_ls_wR_factor_gt 0.2657
_refine_ls_wR_factor_ref 0.2755
_reflns_number_gt 5430
_reflns_number_total 6274
_reflns_threshold_expression >2sigma(I)
_cod_data_source_file c3dt53546k2.cif
_cod_data_source_block complex-3
_cod_depositor_comments
;
The following automatic conversions were performed:

'_symmetry_cell_setting' value 'Monoclinic' changed to 'monoclinic'
according to
/usr/data/users/saulius/crontab/automatic-downloads/rss-feeds/RSC/lib/dictionaries/cif_core.dic
dictionary named 'cif_core.dic' version 2.4.2 from
2011-04-26.

'_exptl_absorpt_correction_type' value 'Multi-scan'
changed to 'multi-scan' according to
/usr/data/users/saulius/crontab/automatic-downloads/rss-feeds/RSC/lib/dictionaries/cif_core.dic
dictionary named 'cif_core.dic' version 2.4.2 from 2011-04-26.

Automatic conversion script
Id: cif_fix_values 2281 2013-09-26 08:29:07Z andrius 

 Adding full bibliography for 7030763--7030767.cif.
;
_cod_original_sg_symbol_H-M P21
_cod_database_code 7030765

loop_
_symmetry_equiv_pos_as_xyz
'x, y, z'
'-x, y+1/2, -z'

loop_
_atom_site_label
_atom_site_type_symbol
_atom_site_fract_x
_atom_site_fract_y
_atom_site_fract_z
_atom_site_U_iso_or_equiv
_atom_site_adp_type
_atom_site_occupancy
_atom_site_symmetry_multiplicity
_atom_site_calc_flag
_atom_site_refinement_flags
Co1 Co 0.20332(9) 0.96593(10) 0.74978(4) 0.0346(3) Uani 1 1 d .
Cl1 Cl 0.7143(2) 1.1755(3) 0.82772(11) 0.0562(5) Uani 1 1 d .
Cl2 Cl -0.2223(3) 0.5890(3) 0.54904(12) 0.0603(5) Uani 1 1 d .
N4 N 0.3023(7) 1.0861(8) 0.8453(3) 0.0415(11) Uani 1 1 d .
H4N H 0.3950 1.1185 0.8360 0.050 Uiso 1 1 calc R
N5 N 0.1084(7) 0.8339(7) 0.8369(3) 0.0420(12) Uani 1 1 d .
N1 N 0.2802(6) 0.7343(8) 0.6975(3) 0.0376(10) Uani 1 1 d .
C11 C 0.2212(9) 1.2356(9) 0.8616(4) 0.0461(14) Uani 1 1 d .
H11A H 0.2828 1.3139 0.8909 0.055 Uiso 1 1 calc R
H11B H 0.1379 1.2049 0.8889 0.055 Uiso 1 1 calc R
O8 O -0.0717(19) 0.546(3) 0.5531(11) 0.162(4) Uani 1 1 d .
O4 O 0.6142(16) 1.289(2) 0.8536(8) 0.137(6) Uani 1 1 d .
N3 N 0.0808(7) 1.1957(8) 0.7508(4) 0.0453(13) Uani 1 1 d .
H3N H -0.0023 1.1765 0.7743 0.054 Uiso 1 1 calc R
C6 C 0.2223(8) 0.7166(9) 0.6303(3) 0.0402(13) Uani 1 1 d .
C5 C 0.2645(10) 0.5988(12) 0.5833(5) 0.0548(18) Uani 1 1 d .
H5 H 0.2154 0.5866 0.5374 0.066 Uiso 1 1 calc R
N6 N 0.3774(7) 1.0669(8) 0.6919(3) 0.0428(12) Uani 1 1 d .
C1 C 0.3893(9) 0.6334(8) 0.7172(4) 0.0458(15) Uani 1 1 d .
C2 C 0.4622(10) 0.6602(12) 0.7904(5) 0.057(2) Uani 1 1 d .
H2A H 0.3906 0.6557 0.8263 0.086 Uiso 1 1 calc R
H2B H 0.5095 0.7699 0.7923 0.086 Uiso 1 1 calc R
H2C H 0.5342 0.5722 0.8004 0.086 Uiso 1 1 calc R
N2 N 0.0802(6) 0.9480(10) 0.6519(3) 0.0451(13) Uani 1 1 d .
C3 C 0.4432(10) 0.5167(10) 0.6713(5) 0.0526(18) Uani 1 1 d .
H3 H 0.5240 0.4504 0.6868 0.063 Uiso 1 1 calc R
C12 C 0.3123(8) 0.9622(12) 0.9065(3) 0.0479(13) Uani 1 1 d .
H12 H 0.3980 0.8888 0.9016 0.057 Uiso 1 1 calc R
C14 C 0.1350(14) 0.7773(12) 0.9632(4) 0.063(2) Uani 1 1 d .
H14 H 0.1863 0.7961 1.0081 0.076 Uiso 1 1 calc R
O9 O -0.261(2) 0.687(3) 0.6028(13) 0.162(4) Uani 1 1 d .
C7 C 0.1091(9) 0.8419(11) 0.6087(4) 0.0479(15) Uani 1 1 d .
H7 H 0.0609 0.8389 0.5624 0.058 Uiso 1 1 calc R
C10 C 0.1697(11) 1.3184(10) 0.7915(5) 0.0547(18) Uani 1 1 d .
H10A H 0.1128 1.4200 0.8007 0.066 Uiso 1 1 calc R
H10B H 0.2528 1.3515 0.7644 0.066 Uiso 1 1 calc R
C13 C 0.1788(9) 0.8546(9) 0.9011(4) 0.0448(15) Uani 1 1 d .
C9 C 0.0399(11) 1.2413(12) 0.6762(5) 0.059(2) Uani 1 1 d .
H9A H 0.1249 1.2858 0.6535 0.071 Uiso 1 1 calc R
H9B H -0.0341 1.3304 0.6750 0.071 Uiso 1 1 calc R
C8 C -0.0173(8) 1.0931(14) 0.6353(4) 0.059(2) Uani 1 1 d .
H8A H -0.0221 1.1173 0.5834 0.071 Uiso 1 1 calc R
H8B H -0.1155 1.0666 0.6490 0.071 Uiso 1 1 calc R
O6 O -0.301(2) 0.449(3) 0.5322(10) 0.162(4) Uani 1 1 d .
O7 O -0.244(2) 0.694(3) 0.4934(13) 0.162(4) Uani 1 1 d .
O3 O 0.6463(16) 1.0245(19) 0.8344(10) 0.127(5) Uani 1 1 d .
C16 C -0.0535(13) 0.6532(13) 0.8917(6) 0.071(3) Uani 1 1 d .
H16 H -0.1356 0.5823 0.8883 0.085 Uiso 1 1 calc R
C17 C -0.0071(10) 0.7318(11) 0.8320(4) 0.0526(18) Uani 1 1 d .
C18 C -0.0868(11) 0.7150(13) 0.7598(6) 0.064(2) Uani 1 1 d .
H18A H -0.0177 0.7060 0.7229 0.096 Uiso 1 1 calc R
H18B H -0.1476 0.8138 0.7505 0.096 Uiso 1 1 calc R
H18C H -0.1470 0.6142 0.7591 0.096 Uiso 1 1 calc R
C4 C 0.3812(10) 0.4967(9) 0.6041(5) 0.0543(19) Uani 1 1 d .
H4 H 0.4162 0.4158 0.5724 0.065 Uiso 1 1 calc R
C15 C 0.0242(14) 0.6806(15) 0.9585(5) 0.074(3) Uani 1 1 d .
H15 H -0.0058 0.6269 1.0002 0.089 Uiso 1 1 calc R
C20 C 0.4643(7) 1.0755(10) 0.6525(4) 0.0435(14) Uani 1 1 d .
C21 C 0.5753(9) 1.0850(16) 0.6031(5) 0.060(2) Uani 1 1 d .
H21A H 0.6462 0.9964 0.6140 0.090 Uiso 1 1 calc R
H21B H 0.6224 1.1946 0.6074 0.090 Uiso 1 1 calc R
H21C H 0.5328 1.0704 0.5542 0.090 Uiso 1 1 calc R
O5 O 0.8462(8) 1.183(2) 0.8666(5) 0.121(6) Uani 1 1 d .
O2 O 0.7418(15) 1.208(4) 0.7557(5) 0.168(11) Uani 1 1 d .
O1 O 0.3240(11) 1.0379(11) 0.9747(4) 0.075(2) Uani 1 1 d .
C19 C 0.472(2) 1.088(3) 0.9957(9) 0.126(8) Uani 1 1 d .
H19A H 0.5368 1.0401 0.9620 0.190 Uiso 1 1 calc R
H19C H 0.4989 1.0460 1.0440 0.190 Uiso 1 1 calc R
H19B H 0.4794 1.2102 0.9952 0.190 Uiso 1 1 calc R

loop_
_atom_site_aniso_label
_atom_site_aniso_U_11
_atom_site_aniso_U_22
_atom_site_aniso_U_33
_atom_site_aniso_U_23
_atom_site_aniso_U_13
_atom_site_aniso_U_12
Co1 0.0354(4) 0.0371(4) 0.0312(4) 0.0027(3) 0.0027(2) 0.0011(4)
Cl1 0.0376(8) 0.0802(14) 0.0510(10) -0.0110(9) 0.0036(7) -0.0011(8)
Cl2 0.0550(11) 0.0707(12) 0.0543(10) -0.0049(9) -0.0016(8) -0.0029(9)
N4 0.042(3) 0.045(3) 0.037(3) -0.006(2) 0.004(2) -0.005(2)
N5 0.049(3) 0.040(3) 0.038(3) 0.0061(19) 0.009(2) 0.010(2)
N1 0.030(2) 0.045(3) 0.037(2) -0.0044(19) -0.0015(19) -0.002(2)
C11 0.052(4) 0.038(3) 0.049(3) 0.000(2) 0.008(3) 0.002(3)
O8 0.150(6) 0.176(9) 0.162(8) -0.038(7) 0.024(6) -0.038(7)
O4 0.149(11) 0.157(13) 0.110(8) 0.029(8) 0.046(8) 0.106(10)
N3 0.039(3) 0.045(3) 0.052(3) 0.007(2) 0.011(2) 0.008(2)
C6 0.047(3) 0.044(3) 0.030(3) -0.001(2) 0.005(2) 0.001(3)
C5 0.054(4) 0.067(5) 0.044(4) -0.016(3) 0.004(3) 0.002(4)
N6 0.036(3) 0.047(3) 0.046(3) -0.001(2) 0.005(2) -0.003(2)
C1 0.052(4) 0.033(3) 0.053(4) 0.000(2) 0.012(3) -0.003(3)
C2 0.054(4) 0.054(4) 0.062(5) -0.006(3) -0.009(4) 0.019(4)
N2 0.030(2) 0.058(4) 0.047(3) 0.003(3) -0.005(2) -0.003(3)
C3 0.058(5) 0.039(3) 0.061(4) 0.002(3) 0.009(4) 0.016(3)
C12 0.058(4) 0.051(3) 0.033(2) 0.004(3) -0.003(2) 0.004(4)
C14 0.098(7) 0.062(5) 0.032(3) 0.010(3) 0.016(4) -0.007(5)
O9 0.150(6) 0.176(9) 0.162(8) -0.038(7) 0.024(6) -0.038(7)
C7 0.043(3) 0.059(4) 0.041(3) -0.005(3) -0.006(3) -0.011(3)
C10 0.063(5) 0.038(3) 0.062(4) 0.004(3) 0.004(4) 0.003(3)
C13 0.063(4) 0.038(3) 0.035(3) 0.004(2) 0.017(3) -0.002(3)
C9 0.066(5) 0.060(4) 0.050(4) 0.016(3) 0.005(4) 0.023(4)
C8 0.034(3) 0.097(6) 0.043(4) 0.001(4) -0.011(3) 0.022(4)
O6 0.150(6) 0.176(9) 0.162(8) -0.038(7) 0.024(6) -0.038(7)
O7 0.150(6) 0.176(9) 0.162(8) -0.038(7) 0.024(6) -0.038(7)
O3 0.109(9) 0.116(9) 0.157(13) -0.032(9) 0.013(9) -0.036(8)
C16 0.088(7) 0.063(5) 0.067(5) -0.003(4) 0.049(5) -0.034(5)
C17 0.065(5) 0.046(3) 0.048(4) 0.003(3) 0.018(4) 0.005(3)
C18 0.051(4) 0.062(5) 0.079(6) -0.001(4) 0.007(4) -0.011(4)
C4 0.066(5) 0.048(5) 0.050(4) -0.002(3) 0.019(4) 0.000(3)
C15 0.099(8) 0.080(7) 0.045(4) 0.014(4) 0.025(5) -0.026(6)
C20 0.025(3) 0.046(3) 0.060(4) 0.001(3) 0.007(3) -0.002(2)
C21 0.036(3) 0.091(6) 0.054(4) 0.000(4) 0.015(3) -0.005(4)
O5 0.046(4) 0.243(18) 0.076(6) -0.030(8) 0.009(4) -0.036(7)
O2 0.102(7) 0.35(3) 0.050(5) 0.005(9) 0.020(5) -0.047(15)
O1 0.108(6) 0.076(4) 0.039(3) -0.001(3) -0.003(4) -0.023(5)
C19 0.150(15) 0.153(15) 0.068(7) 0.018(8) -0.053(9) -0.088(13)

loop_
_atom_type_symbol
_atom_type_description
_atom_type_scat_dispersion_real
_atom_type_scat_dispersion_imag
_atom_type_scat_source
C C 0.0033 0.0016 'International Tables Vol C Tables 4.2.6.8 and 6.1.1.4'
H H 0.0000 0.0000 'International Tables Vol C Tables 4.2.6.8 and 6.1.1.4'
N N 0.0061 0.0033 'International Tables Vol C Tables 4.2.6.8 and 6.1.1.4'
O O 0.0106 0.0060 'International Tables Vol C Tables 4.2.6.8 and 6.1.1.4'
Cl Cl 0.1484 0.1585 'International Tables Vol C Tables 4.2.6.8 and 6.1.1.4'
Co Co 0.3494 0.9721 'International Tables Vol C Tables 4.2.6.8 and 6.1.1.4'

loop_
_geom_angle_atom_site_label_1
_geom_angle_atom_site_label_2
_geom_angle_atom_site_label_3
_geom_angle
N2 Co1 N3 78.9(3)
N2 Co1 N6 88.4(2)
N3 Co1 N6 95.9(2)
N2 Co1 N4 157.3(3)
N3 Co1 N4 79.3(3)
N6 Co1 N4 87.6(2)
N2 Co1 N5 113.3(3)
N3 Co1 N5 99.3(2)
N6 Co1 N5 155.5(2)
N4 Co1 N5 76.6(3)
N2 Co1 N1 74.5(2)
N3 Co1 N1 153.1(2)
N6 Co1 N1 79.3(2)
N4 Co1 N1 126.4(2)
N5 Co1 N1 95.1(2)
O3 Cl1 O5 113.0(11)
O3 Cl1 O4 102.1(10)
O5 Cl1 O4 112.0(10)
O3 Cl1 O2 111.3(14)
O5 Cl1 O2 106.3(7)
O4 Cl1 O2 112.3(12)
O7 Cl2 O9 100.7(15)
O7 Cl2 O6 106.4(13)
O9 Cl2 O6 118.7(11)
O7 Cl2 O8 106.3(12)
O9 Cl2 O8 114.3(12)
O6 Cl2 O8 109.1(13)
C11 N4 C12 112.5(6)
C11 N4 Co1 109.6(5)
C12 N4 Co1 109.6(4)
C13 N5 C17 118.4(6)
C13 N5 Co1 114.4(5)
C17 N5 Co1 127.2(5)
C1 N1 C6 116.6(6)
C1 N1 Co1 129.9(5)
C6 N1 Co1 112.2(5)
N4 C11 C10 108.3(6)
C10 N3 C9 115.5(7)
C10 N3 Co1 106.9(5)
C9 N3 Co1 107.7(5)
N1 C6 C5 124.2(7)
N1 C6 C7 114.6(6)
C5 C6 C7 121.1(7)
C6 C5 C4 118.4(8)
C20 N6 Co1 160.0(6)
N1 C1 C3 122.5(8)
N1 C1 C2 117.2(6)
C3 C1 C2 120.1(8)
C7 N2 C8 124.2(7)
C7 N2 Co1 119.8(6)
C8 N2 Co1 114.7(5)
C4 C3 C1 120.4(8)
O1 C12 C13 108.4(7)
O1 C12 N4 113.8(8)
C13 C12 N4 108.3(5)
C15 C14 C13 119.0(9)
N2 C7 C6 118.2(6)
N3 C10 C11 107.1(6)
N5 C13 C14 122.5(8)
N5 C13 C12 118.7(6)
C14 C13 C12 118.7(8)
N3 C9 C8 110.7(7)
C9 C8 N2 108.5(6)
C17 C16 C15 118.4(9)
N5 C17 C16 120.9(9)
N5 C17 C18 117.2(7)
C16 C17 C18 121.8(9)
C3 C4 C5 117.8(7)
C14 C15 C16 120.8(8)
N6 C20 C21 179.3(9)
C12 O1 C19 111.9(12)

loop_
_geom_bond_atom_site_label_1
_geom_bond_atom_site_label_2
_geom_bond_distance
Co1 N2 2.101(6)
Co1 N3 2.161(6)
Co1 N6 2.168(7)
Co1 N4 2.179(6)
Co1 N5 2.182(6)
Co1 N1 2.233(6)
Cl1 O3 1.371(15)
Cl1 O5 1.388(8)
Cl1 O4 1.408(10)
Cl1 O2 1.415(11)
Cl2 O7 1.34(3)
Cl2 O9 1.35(2)
Cl2 O6 1.37(2)
Cl2 O8 1.442(19)
N4 C11 1.456(9)
N4 C12 1.511(9)
N5 C13 1.341(10)
N5 C17 1.348(12)
N1 C1 1.329(10)
N1 C6 1.343(8)
C11 C10 1.518(12)
N3 C10 1.463(12)
N3 C9 1.469(11)
C6 C5 1.364(10)
C6 C7 1.490(11)
C5 C4 1.394(13)
N6 C20 1.136(10)
C1 C3 1.386(11)
C1 C2 1.504(12)
N2 C7 1.214(11)
N2 C8 1.491(11)
C3 C4 1.357(13)
C12 O1 1.411(9)
C12 C13 1.509(12)
C14 C15 1.288(16)
C14 C13 1.402(9)
C9 C8 1.488(15)
C16 C17 1.378(11)
C16 C15 1.419(16)
C17 C18 1.505(15)
C20 C21 1.437(11)
O1 C19 1.464(19)
